data_4307306
loop_
_publ_author_name
'Anne Dees'
'Achim Zahl'
'Ralph Puchta'
'Nico J. R. van Eikema Hommes'
'Frank W. Heinemann'
'Ivana Ivanovi\'c-Burmazovi\'c'

_publ_contact_author
;                                                                               
        Dr. I. Ivanovic-Burmzovic       
        Institut f\"ur Anorganische Chemie
        Universit\"at Erlangen-N\"urnberg                   
        Egerlandstr. 1                                     
        D-91058 Erlangen                               
        Bundesrepublik Deutschland                             
;
_publ_contact_author_email ivana.ivanovic@chemie.uni-erlangen.de
_publ_contact_author_fax '049 9131 852-7387'
_publ_contact_author_phone '049 9131 852-7391'
_publ_section_title
;
Water Exchange on Seven-Coordinate Mn(II) Complexes with Macrocyclic
Pentadentate Ligands: Insight in the Mechanism of Mn(II) SOD Mimetics
;
_journal_name_full 'Inorganic Chemistry'
_journal_page_first 2459
_journal_page_last 2470
_journal_paper_doi 10.1021/ic061852o
_journal_volume 46
_journal_year 2007
_chemical_formula_moiety 'C15 H25 Cl2 Mn N5, 1.78(C H4 O), 0.22(H2 O)'
_chemical_formula_sum 'C16.78 H32.56 Cl2 Mn N5 O2'
_chemical_formula_weight 462.24
_chemical_name_systematic
; 
 ? 
;
_space_group_IT_number 2
_symmetry_cell_setting triclinic
_symmetry_space_group_name_Hall '-P 1'
_symmetry_space_group_name_H-M 'P -1'
_atom_sites_solution_hydrogens geom
_atom_sites_solution_primary direct
_atom_sites_solution_secondary difmap
_audit_creation_method SHELXL-97
_cell_angle_alpha 62.296(5)
_cell_angle_beta 78.953(4)
_cell_angle_gamma 67.855(3)
_cell_formula_units_Z 2
_cell_length_a 10.7054(3)
_cell_length_b 11.0467(6)
_cell_length_c 11.5675(8)
_cell_measurement_reflns_used 160
_cell_measurement_temperature 100(2)
_cell_measurement_theta_max 20.00
_cell_measurement_theta_min 6.00
_cell_volume 1121.58(12)
_computing_cell_refinement 'EVALCCD (Duisenberg, 2003)'
_computing_data_collection 'COLLECT (Bruker-Nonius, 2002)'
_computing_data_reduction 'EVALCCD (Duisenberg, 2003)'
_computing_molecular_graphics 'SHELXTL 6.12 (Bruker AXS, 2002)'
_computing_publication_material 'SHELXTL 6.12 (Bruker AXS, 2002)'
_computing_structure_refinement 'SHELXTL 6.12 (Bruker AXS, 2002)'
_computing_structure_solution 'SHELXTL 6.12 (Bruker AXS, 2002)'
_diffrn_ambient_temperature 100(2)
_diffrn_detector_area_resol_mean 9
_diffrn_measured_fraction_theta_full 0.998
_diffrn_measured_fraction_theta_max 0.998
_diffrn_measurement_device_type 'Bruker-Nonius KappaCCD'
_diffrn_measurement_method
;
 \w-rotations with 2.0 \% and 40 sec per frame
;
_diffrn_radiation_monochromator graphite
_diffrn_radiation_source 'fine-focus sealed tube'
_diffrn_radiation_type MoK\a
_diffrn_radiation_wavelength 0.71073
_diffrn_reflns_av_R_equivalents 0.0511
_diffrn_reflns_av_sigmaI/netI 0.0386
_diffrn_reflns_limit_h_max 14
_diffrn_reflns_limit_h_min -14
_diffrn_reflns_limit_k_max 14
_diffrn_reflns_limit_k_min -14
_diffrn_reflns_limit_l_max 15
_diffrn_reflns_limit_l_min -15
_diffrn_reflns_number 32908
_diffrn_reflns_theta_full 27.88
_diffrn_reflns_theta_max 27.88
_diffrn_reflns_theta_min 3.53
_exptl_absorpt_coefficient_mu 0.847
_exptl_absorpt_correction_T_max 0.835
_exptl_absorpt_correction_T_min 0.736
_exptl_absorpt_correction_type multi-scan
_exptl_absorpt_process_details 'SADABS, Bruker-Nonius, 2002'
_exptl_crystal_colour yellow
_exptl_crystal_density_diffrn 1.369
_exptl_crystal_density_method 'not measured'
_exptl_crystal_description irregular
_exptl_crystal_F_000 486
_exptl_crystal_size_max 0.30
_exptl_crystal_size_mid 0.28
_exptl_crystal_size_min 0.22
_refine_diff_density_max 0.686
_refine_diff_density_min -0.400
_refine_diff_density_rms 0.066
_refine_ls_extinction_method none
_refine_ls_goodness_of_fit_ref 1.027
_refine_ls_hydrogen_treatment constr
_refine_ls_matrix_type full
_refine_ls_number_parameters 293
_refine_ls_number_reflns 5338
_refine_ls_number_restraints 1
_refine_ls_restrained_S_all 1.026
_refine_ls_R_factor_all 0.0579
_refine_ls_R_factor_gt 0.0353
_refine_ls_shift/su_max 0.002
_refine_ls_shift/su_mean 0.000
_refine_ls_structure_factor_coef Fsqd
_refine_ls_weighting_details 'calc w=1/[\s^2^(Fo^2^)+(0.0331P)^2^+0.9987P] where P=(Fo^2^+2Fc^2^)/3'
_refine_ls_weighting_scheme calc
_refine_ls_wR_factor_gt 0.0763
_refine_ls_wR_factor_ref 0.0830
_reflns_number_gt 4059
_reflns_number_total 5338
_reflns_threshold_expression >2sigma(I)
_cod_data_source_file ic061852osi20060927_074014.cif
_cod_data_source_block ii0403
_cod_original_sg_symbol_Hall -P1
_cod_database_code 4307306

loop_
_symmetry_equiv_pos_as_xyz
'x, y, z'
'-x, -y, -z'

loop_
_atom_site_label
_atom_site_type_symbol
_atom_site_fract_x
_atom_site_fract_y
_atom_site_fract_z
_atom_site_U_iso_or_equiv
_atom_site_adp_type
_atom_site_occupancy
_atom_site_symmetry_multiplicity
_atom_site_calc_flag
_atom_site_refinement_flags
_atom_site_disorder_assembly
_atom_site_disorder_group
Mn1 Mn 0.15602(3) 0.61078(3) 0.22804(3) 0.01173(8) Uani 1 1 d . . .
Cl1 Cl 0.26168(5) 0.80462(5) 0.10120(5) 0.01866(12) Uani 1 1 d . . .
Cl2 Cl 0.05607(5) 0.40024(5) 0.37029(5) 0.01480(11) Uani 1 1 d . . .
N1 N 0.22478(16) 0.52984(18) 0.06357(16) 0.0130(3) Uani 1 1 d . . .
N2 N 0.37514(17) 0.44179(18) 0.25724(16) 0.0145(4) Uani 1 1 d . . .
N3 N 0.22688(17) 0.54943(19) 0.43819(17) 0.0159(4) Uani 1 1 d . . .
H3 H 0.1546 0.5322 0.4949 0.019 Uiso 1 1 calc R . .
N4 N -0.01337(16) 0.71167(18) 0.07608(16) 0.0136(3) Uani 1 1 d . . .
N5 N -0.03840(17) 0.77637(19) 0.28715(17) 0.0166(4) Uani 1 1 d . . .
H5 H -0.0445 0.7355 0.3779 0.020 Uiso 1 1 calc R . .
C1 C 0.1419(2) 0.5833(2) -0.03483(19) 0.0138(4) Uani 1 1 d . . .
C2 C 0.1770(2) 0.5369(2) -0.1336(2) 0.0165(4) Uani 1 1 d . . .
H2A H 0.1170 0.5757 -0.2024 0.020 Uiso 1 1 calc R . .
C3 C 0.3019(2) 0.4327(2) -0.1286(2) 0.0186(4) Uani 1 1 d . . .
H3A H 0.3279 0.3981 -0.1939 0.022 Uiso 1 1 calc R . .
C4 C 0.3887(2) 0.3791(2) -0.0280(2) 0.0170(4) Uani 1 1 d . . .
H4A H 0.4751 0.3088 -0.0242 0.020 Uiso 1 1 calc R . .
C5 C 0.3463(2) 0.4306(2) 0.06739(19) 0.0132(4) Uani 1 1 d . . .
C6 C 0.4307(2) 0.3823(2) 0.18063(19) 0.0144(4) Uani 1 1 d . . .
C7 C 0.5683(2) 0.2701(2) 0.1930(2) 0.0193(4) Uani 1 1 d . . .
H7A H 0.6254 0.2776 0.2446 0.029 Uiso 1 1 calc R . .
H7B H 0.6091 0.2865 0.1059 0.029 Uiso 1 1 calc R . .
H7C H 0.5599 0.1733 0.2366 0.029 Uiso 1 1 calc R . .
C8 C 0.4428(2) 0.4083(2) 0.3721(2) 0.0191(5) Uani 1 1 d . . .
H8A H 0.4852 0.4819 0.3517 0.023 Uiso 1 1 calc R . .
H8B H 0.5140 0.3121 0.3996 0.023 Uiso 1 1 calc R . .
C9 C 0.3367(2) 0.4088(2) 0.4807(2) 0.0180(4) Uani 1 1 d . . .
H9A H 0.2993 0.3305 0.5045 0.022 Uiso 1 1 calc R . .
H9B H 0.3790 0.3900 0.5590 0.022 Uiso 1 1 calc R . .
C10 C 0.2595(2) 0.6566(3) 0.4579(2) 0.0221(5) Uani 1 1 d . . .
H10A H 0.2798 0.6183 0.5500 0.033 Uiso 1 1 calc R . .
H10B H 0.1822 0.7466 0.4335 0.033 Uiso 1 1 calc R . .
H10C H 0.3381 0.6762 0.4034 0.033 Uiso 1 1 calc R . .
C11 C 0.0094(2) 0.6932(2) -0.02806(19) 0.0138(4) Uani 1 1 d . . .
C12 C -0.0843(2) 0.7713(2) -0.1412(2) 0.0200(5) Uani 1 1 d . . .
H12A H -0.1499 0.8601 -0.1381 0.030 Uiso 1 1 calc R . .
H12B H -0.1320 0.7085 -0.1358 0.030 Uiso 1 1 calc R . .
H12C H -0.0320 0.7961 -0.2233 0.030 Uiso 1 1 calc R . .
C13 C -0.1416(2) 0.8122(2) 0.0967(2) 0.0156(4) Uani 1 1 d . . .
H13A H -0.2172 0.8026 0.0678 0.019 Uiso 1 1 calc R . .
H13B H -0.1419 0.9132 0.0454 0.019 Uiso 1 1 calc R . .
C14 C -0.1575(2) 0.7757(2) 0.2407(2) 0.0164(4) Uani 1 1 d . . .
H14A H -0.2397 0.8475 0.2560 0.020 Uiso 1 1 calc R . .
H14B H -0.1678 0.6788 0.2904 0.020 Uiso 1 1 calc R . .
C15 C -0.0411(2) 0.9259(2) 0.2431(2) 0.0257(5) Uani 1 1 d . . .
H15A H -0.1246 0.9796 0.2747 0.039 Uiso 1 1 calc R . .
H15B H -0.0371 0.9737 0.1475 0.039 Uiso 1 1 calc R . .
H15C H 0.0366 0.9238 0.2780 0.039 Uiso 1 1 calc R . .
O100 O 0.49673(19) 0.8203(2) 0.21242(19) 0.0417(5) Uani 1 1 d . . .
C101 C 0.4804(6) 0.9819(6) 0.1318(7) 0.042(2) Uani 0.509(9) 1 d P A 1
H10D H 0.4097 1.0387 0.1720 0.063 Uiso 0.509(9) 1 calc PR A 1
H10E H 0.4553 1.0134 0.0426 0.063 Uiso 0.509(9) 1 calc PR A 1
H10F H 0.5658 0.9964 0.1296 0.063 Uiso 0.509(9) 1 calc PR A 1
C102 C 0.4478(6) 0.9259(6) 0.2440(7) 0.042(2) Uani 0.491(9) 1 d P A 2
H10G H 0.5058 0.9122 0.3081 0.063 Uiso 0.491(9) 1 calc PR A 2
H10H H 0.3571 0.9298 0.2820 0.063 Uiso 0.491(9) 1 calc PR A 2
H10I H 0.4428 1.0168 0.1660 0.063 Uiso 0.491(9) 1 calc PR A 2
O200 O 0.3203(2) 0.1410(3) 0.3726(3) 0.0455(10) Uani 0.778(6) 1 d P . .
C201 C 0.3266(8) 0.0476(9) 0.4889(8) 0.042(3) Uani 0.418(13) 1 d P B 1
H20A H 0.2771 -0.0158 0.4996 0.063 Uiso 0.418(13) 1 calc PR B 1
H20B H 0.2866 0.0958 0.5465 0.063 Uiso 0.418(13) 1 calc PR B 1
H20C H 0.4212 -0.0104 0.5115 0.063 Uiso 0.418(13) 1 calc PR B 1
C202 C 0.2937(12) 0.0178(9) 0.4400(10) 0.056(4) Uani 0.360(13) 1 d P B 2
H20D H 0.3783 -0.0641 0.4596 0.084 Uiso 0.360(13) 1 calc PR B 2
H20E H 0.2367 0.0102 0.3884 0.084 Uiso 0.360(13) 1 calc PR B 2
H20F H 0.2464 0.0163 0.5218 0.084 Uiso 0.360(13) 1 calc PR B 2
O2A O 0.4623(17) -0.0579(16) 0.4127(16) 0.052(6) Uani 0.134(7) 1 d P C 3
O2B O 0.199(2) -0.113(2) 0.574(2) 0.039(8) Uani 0.089(6) 1 d P D 4
H100 H 0.4220 0.8239 0.1804 0.050 Uiso 1 1 d . . .
H200 H 0.2359 0.2097 0.3747 0.050 Uiso 0.778 1 d P . .

loop_
_atom_site_aniso_label
_atom_site_aniso_U_11
_atom_site_aniso_U_22
_atom_site_aniso_U_33
_atom_site_aniso_U_23
_atom_site_aniso_U_13
_atom_site_aniso_U_12
Mn1 0.01024(15) 0.01299(16) 0.01076(15) -0.00387(12) -0.00185(11) -0.00345(12)
Cl1 0.0158(2) 0.0149(2) 0.0224(3) -0.0047(2) 0.0003(2) -0.0067(2)
Cl2 0.0150(2) 0.0151(2) 0.0135(2) -0.00477(19) -0.00062(18) -0.00587(19)
N1 0.0123(8) 0.0139(8) 0.0122(8) -0.0033(7) -0.0002(6) -0.0069(7)
N2 0.0122(8) 0.0171(9) 0.0117(8) -0.0036(7) -0.0017(6) -0.0050(7)
N3 0.0133(8) 0.0194(9) 0.0155(9) -0.0070(7) -0.0010(7) -0.0062(7)
N4 0.0114(8) 0.0117(8) 0.0144(8) -0.0023(7) -0.0022(6) -0.0039(7)
N5 0.0165(9) 0.0169(9) 0.0141(9) -0.0051(7) -0.0030(7) -0.0038(7)
C1 0.0146(10) 0.0143(10) 0.0118(9) -0.0016(8) -0.0007(8) -0.0091(8)
C2 0.0176(10) 0.0198(11) 0.0142(10) -0.0058(8) -0.0014(8) -0.0097(9)
C3 0.0213(11) 0.0210(11) 0.0181(11) -0.0106(9) 0.0026(8) -0.0105(9)
C4 0.0152(10) 0.0154(10) 0.0195(11) -0.0065(9) 0.0012(8) -0.0062(8)
C5 0.0126(9) 0.0110(9) 0.0146(10) -0.0029(8) 0.0000(8) -0.0059(8)
C6 0.0119(10) 0.0128(10) 0.0156(10) -0.0021(8) -0.0009(8) -0.0062(8)
C7 0.0134(10) 0.0194(11) 0.0213(11) -0.0078(9) -0.0023(8) -0.0018(9)
C8 0.0129(10) 0.0243(11) 0.0162(10) -0.0069(9) -0.0056(8) -0.0019(9)
C9 0.0164(10) 0.0216(11) 0.0122(10) -0.0040(9) -0.0034(8) -0.0051(9)
C10 0.0228(11) 0.0277(12) 0.0213(11) -0.0123(10) -0.0053(9) -0.0094(10)
C11 0.0130(10) 0.0138(10) 0.0135(10) -0.0021(8) -0.0022(8) -0.0071(8)
C12 0.0198(11) 0.0206(11) 0.0171(11) -0.0046(9) -0.0065(8) -0.0057(9)
C13 0.0109(10) 0.0148(10) 0.0178(10) -0.0050(8) -0.0034(8) -0.0020(8)
C14 0.0119(10) 0.0157(10) 0.0178(10) -0.0054(9) -0.0009(8) -0.0027(8)
C15 0.0245(12) 0.0202(12) 0.0347(13) -0.0155(11) -0.0042(10) -0.0033(10)
O100 0.0335(10) 0.0544(13) 0.0411(11) -0.0209(10) -0.0101(9) -0.0136(10)
C101 0.025(3) 0.023(3) 0.070(5) -0.015(3) -0.009(3) -0.004(2)
C102 0.029(3) 0.032(3) 0.061(5) -0.019(3) -0.016(3) 0.001(2)
O200 0.0318(15) 0.0328(16) 0.066(2) -0.0235(15) 0.0086(13) -0.0060(11)
C201 0.048(4) 0.053(5) 0.031(4) -0.029(4) 0.004(3) -0.010(4)
C202 0.096(8) 0.014(4) 0.024(5) 0.001(3) -0.021(5) 0.014(4)
O2A 0.054(11) 0.033(9) 0.046(10) -0.011(7) -0.018(8) 0.010(7)
O2B 0.050(14) 0.027(12) 0.043(14) -0.023(10) -0.025(10) 0.006(10)

loop_
_atom_type_symbol
_atom_type_description
_atom_type_scat_dispersion_real
_atom_type_scat_dispersion_imag
_atom_type_scat_source
C C 0.0033 0.0016 'International Tables Vol C Tables 4.2.6.8 and 6.1.1.4'
H H 0.0000 0.0000 'International Tables Vol C Tables 4.2.6.8 and 6.1.1.4'
N N 0.0061 0.0033 'International Tables Vol C Tables 4.2.6.8 and 6.1.1.4'
O O 0.0106 0.0060 'International Tables Vol C Tables 4.2.6.8 and 6.1.1.4'
Cl Cl 0.1484 0.1585 'International Tables Vol C Tables 4.2.6.8 and 6.1.1.4'
Mn Mn 0.3368 0.7283 'International Tables Vol C Tables 4.2.6.8 and 6.1.1.4'

loop_
_geom_angle_atom_site_label_1
_geom_angle_atom_site_label_2
_geom_angle_atom_site_label_3
_geom_angle
_geom_angle_site_symmetry_1
_geom_angle_site_symmetry_3
_geom_angle_publ_flag
N4 Mn1 N1 67.66(6) . . ?
N4 Mn1 N2 134.70(6) . . ?
N1 Mn1 N2 67.08(6) . . ?
N4 Mn1 N3 150.99(6) . . ?
N1 Mn1 N3 139.12(6) . . ?
N2 Mn1 N3 72.85(6) . . ?
N4 Mn1 N5 71.46(6) . . ?
N1 Mn1 N5 139.09(6) . . ?
N2 Mn1 N5 153.83(6) . . ?
N3 Mn1 N5 81.29(6) . . ?
N4 Mn1 Cl1 94.44(4) . . ?
N1 Mn1 Cl1 89.82(4) . . ?
N2 Mn1 Cl1 87.26(4) . . ?
N3 Mn1 Cl1 96.13(4) . . ?
N5 Mn1 Cl1 91.64(4) . . ?
N4 Mn1 Cl2 88.72(4) . . ?
N1 Mn1 Cl2 91.19(4) . . ?
N2 Mn1 Cl2 90.36(4) . . ?
N3 Mn1 Cl2 81.16(4) . . ?
N5 Mn1 Cl2 89.57(4) . . ?
Cl1 Mn1 Cl2 176.83(2) . . ?
C5 N1 C1 119.84(18) . . ?
C5 N1 Mn1 120.43(13) . . ?
C1 N1 Mn1 119.73(13) . . ?
C6 N2 C8 122.24(18) . . ?
C6 N2 Mn1 123.06(14) . . ?
C8 N2 Mn1 114.69(13) . . ?
C10 N3 C9 111.83(17) . . ?
C10 N3 Mn1 119.35(13) . . ?
C9 N3 Mn1 108.22(12) . . ?
C10 N3 H3 105.4 . . ?
C9 N3 H3 105.4 . . ?
Mn1 N3 H3 105.4 . . ?
C11 N4 C13 120.77(17) . . ?
C11 N4 Mn1 121.60(13) . . ?
C13 N4 Mn1 117.17(13) . . ?
C15 N5 C14 110.94(17) . . ?
C15 N5 Mn1 118.50(13) . . ?
C14 N5 Mn1 105.96(12) . . ?
C15 N5 H5 107.0 . . ?
C14 N5 H5 107.0 . . ?
Mn1 N5 H5 107.0 . . ?
N1 C1 C2 121.94(19) . . ?
N1 C1 C11 114.72(18) . . ?
C2 C1 C11 123.33(18) . . ?
C3 C2 C1 118.23(19) . . ?
C3 C2 H2A 120.9 . . ?
C1 C2 H2A 120.9 . . ?
C2 C3 C4 119.9(2) . . ?
C2 C3 H3A 120.0 . . ?
C4 C3 H3A 120.0 . . ?
C3 C4 C5 118.52(19) . . ?
C3 C4 H4A 120.7 . . ?
C5 C4 H4A 120.7 . . ?
N1 C5 C4 121.54(18) . . ?
N1 C5 C6 114.64(18) . . ?
C4 C5 C6 123.82(18) . . ?
N2 C6 C5 114.77(18) . . ?
N2 C6 C7 127.09(19) . . ?
C5 C6 C7 118.14(18) . . ?
C6 C7 H7A 109.5 . . ?
C6 C7 H7B 109.5 . . ?
H7A C7 H7B 109.5 . . ?
C6 C7 H7C 109.5 . . ?
H7A C7 H7C 109.5 . . ?
H7B C7 H7C 109.5 . . ?
N2 C8 C9 107.67(16) . . ?
N2 C8 H8A 110.2 . . ?
C9 C8 H8A 110.2 . . ?
N2 C8 H8B 110.2 . . ?
C9 C8 H8B 110.2 . . ?
H8A C8 H8B 108.5 . . ?
N3 C9 C8 110.55(17) . . ?
N3 C9 H9A 109.5 . . ?
C8 C9 H9A 109.5 . . ?
N3 C9 H9B 109.5 . . ?
C8 C9 H9B 109.5 . . ?
H9A C9 H9B 108.1 . . ?
N3 C10 H10A 109.5 . . ?
N3 C10 H10B 109.5 . . ?
H10A C10 H10B 109.5 . . ?
N3 C10 H10C 109.5 . . ?
H10A C10 H10C 109.5 . . ?
H10B C10 H10C 109.5 . . ?
N4 C11 C1 115.53(17) . . ?
N4 C11 C12 125.79(19) . . ?
C1 C11 C12 118.68(18) . . ?
C11 C12 H12A 109.5 . . ?
C11 C12 H12B 109.5 . . ?
H12A C12 H12B 109.5 . . ?
C11 C12 H12C 109.5 . . ?
H12A C12 H12C 109.5 . . ?
H12B C12 H12C 109.5 . . ?
N4 C13 C14 108.15(16) . . ?
N4 C13 H13A 110.1 . . ?
C14 C13 H13A 110.1 . . ?
N4 C13 H13B 110.1 . . ?
C14 C13 H13B 110.1 . . ?
H13A C13 H13B 108.4 . . ?
N5 C14 C13 110.29(16) . . ?
N5 C14 H14A 109.6 . . ?
C13 C14 H14A 109.6 . . ?
N5 C14 H14B 109.6 . . ?
C13 C14 H14B 109.6 . . ?
H14A C14 H14B 108.1 . . ?
N5 C15 H15A 109.5 . . ?
N5 C15 H15B 109.5 . . ?
H15A C15 H15B 109.5 . . ?
N5 C15 H15C 109.5 . . ?
H15A C15 H15C 109.5 . . ?
H15B C15 H15C 109.5 . . ?
C102 O100 H100 101.8 . . ?
C101 O100 H100 96.2 . . ?
O100 C101 H10D 109.5 . . ?
O100 C101 H10E 109.5 . . ?
O100 C101 H10F 109.5 . . ?
O100 C102 H10G 109.5 . . ?
O100 C102 H10H 109.5 . . ?
H10G C102 H10H 109.5 . . ?
O100 C102 H10I 109.5 . . ?
H10G C102 H10I 109.5 . . ?
H10H C102 H10I 109.5 . . ?
C201 O200 H200 100.3 . . ?
C202 O200 H200 101.6 . . ?
O200 C201 H20A 109.5 . . ?
O200 C201 H20B 109.5 . . ?
O200 C201 H20C 109.5 . . ?
O200 C202 H20D 109.5 . . ?
O200 C202 H20E 109.5 . . ?
H20D C202 H20E 109.5 . . ?
O200 C202 H20F 109.5 . . ?
H20D C202 H20F 109.5 . . ?
H20E C202 H20F 109.5 . . ?

loop_
_geom_bond_atom_site_label_1
_geom_bond_atom_site_label_2
_geom_bond_distance
_geom_bond_site_symmetry_2
_geom_bond_publ_flag
Mn1 N4 2.3446(16) . ?
Mn1 N1 2.3473(17) . ?
Mn1 N2 2.3489(17) . ?
Mn1 N3 2.3940(17) . ?
Mn1 N5 2.4276(18) . ?
Mn1 Cl1 2.5072(6) . ?
Mn1 Cl2 2.6277(6) . ?
N1 C5 1.341(3) . ?
N1 C1 1.341(3) . ?
N2 C6 1.271(3) . ?
N2 C8 1.461(3) . ?
N3 C10 1.473(3) . ?
N3 C9 1.474(3) . ?
N3 H3 0.9300 . ?
N4 C11 1.277(3) . ?
N4 C13 1.464(3) . ?
N5 C15 1.476(3) . ?
N5 C14 1.479(3) . ?
N5 H5 0.9300 . ?
C1 C2 1.394(3) . ?
C1 C11 1.497(3) . ?
C2 C3 1.387(3) . ?
C2 H2A 0.9500 . ?
C3 C4 1.388(3) . ?
C3 H3A 0.9500 . ?
C4 C5 1.395(3) . ?
C4 H4A 0.9500 . ?
C5 C6 1.502(3) . ?
C6 C7 1.505(3) . ?
C7 H7A 0.9800 . ?
C7 H7B 0.9800 . ?
C7 H7C 0.9800 . ?
C8 C9 1.524(3) . ?
C8 H8A 0.9900 . ?
C8 H8B 0.9900 . ?
C9 H9A 0.9900 . ?
C9 H9B 0.9900 . ?
C10 H10A 0.9800 . ?
C10 H10B 0.9800 . ?
C10 H10C 0.9800 . ?
C11 C12 1.504(3) . ?
C12 H12A 0.9800 . ?
C12 H12B 0.9800 . ?
C12 H12C 0.9800 . ?
C13 C14 1.512(3) . ?
C13 H13A 0.9900 . ?
C13 H13B 0.9900 . ?
C14 H14A 0.9900 . ?
C14 H14B 0.9900 . ?
C15 H15A 0.9800 . ?
C15 H15B 0.9800 . ?
C15 H15C 0.9800 . ?
O100 C102 1.277(6) . ?
O100 C101 1.538(6) . ?
O100 H100 0.9245 . ?
C101 H10D 0.9800 . ?
C101 H10E 0.9800 . ?
C101 H10F 0.9800 . ?
C102 H10G 0.9800 . ?
C102 H10H 0.9800 . ?
C102 H10I 0.9800 . ?
O200 C201 1.253(8) . ?
O200 C202 1.327(11) . ?
O200 H200 0.9406 . ?
C201 H20A 0.9800 . ?
C201 H20B 0.9800 . ?
C201 H20C 0.9800 . ?
C202 H20D 0.9800 . ?
C202 H20E 0.9800 . ?
C202 H20F 0.9800 . ?

loop_
_geom_hbond_atom_site_label_D
_geom_hbond_atom_site_label_H
_geom_hbond_atom_site_label_A
_geom_hbond_distance_DH
_geom_hbond_distance_HA
_geom_hbond_distance_DA
_geom_hbond_angle_DHA
_geom_hbond_site_symmetry_A
N3 H3 Cl2 0.93 2.56 3.4200(18) 154.4 2_566
N5 H5 Cl2 0.93 2.59 3.5138(18) 174.9 2_566
O100 H100 Cl1 0.92 2.21 3.1295(19) 172.0 .
O200 H200 Cl2 0.94 2.24 3.171(2) 169.7 .
